data_1553333
loop_
_publ_author_name
'Cai, Runlin'
'Wu, Yingnan'
'Chen, Senhua'
'Cui, Hui'
'Liu, Zhaoming'
'Li, Chunyuan'
'She, Zhigang'

_publ_section_title
;
 Peniisocoumarins A-J: Isocoumarins from Penicillium commune QQF-3, an
 Endophytic Fungus of the Mangrove Plant Kandelia candel.
;
_journal_issue 6
_journal_name_full 'Journal of natural products'
_journal_page_first 1376
_journal_page_last 1383
_journal_paper_doi 10.1021/acs.jnatprod.7b01018
_journal_volume 81
_journal_year 2018
_chemical_formula_moiety 'C28 H24 O12'
_chemical_formula_sum 'C28 H24 O12'
_chemical_formula_weight 552.47
_space_group_crystal_system triclinic
_space_group_IT_number 2
_space_group_name_Hall '-P 1'
_space_group_name_H-M_alt 'P -1'
_atom_sites_solution_hydrogens geom
_atom_sites_solution_primary direct
_audit_creation_date 2017-10-14
_audit_creation_method
;
Olex2 1.2
(compiled 2017.03.02 svn.r3394 for OlexSys, GUI svn.r5381)
;
_cell_angle_alpha 82.6270(10)
_cell_angle_beta 87.4920(10)
_cell_angle_gamma 76.4570(10)
_cell_formula_units_Z 2
_cell_length_a 8.18940(10)
_cell_length_b 10.3069(2)
_cell_length_c 15.1113(2)
_cell_measurement_reflns_used 20923
_cell_measurement_temperature 293(2)
_cell_measurement_theta_max 73.5170
_cell_measurement_theta_min 4.4320
_cell_volume 1229.66(3)
_computing_molecular_graphics 'Olex2 (Dolomanov et al., 2009)'
_computing_publication_material 'Olex2 (Dolomanov et al., 2009)'
_computing_structure_refinement 'XL (Sheldrick, 2008)'
_computing_structure_solution 'SIR2004 (Burla et al., 2007)'
_diffrn_ambient_temperature 293(2)
_diffrn_measured_fraction_theta_full 0.999
_diffrn_measured_fraction_theta_max 0.984
_diffrn_measurement_device_type 'multiwire proportional'
_diffrn_measurement_method 'phi and omega scans'
_diffrn_radiation_monochromator graphite
_diffrn_radiation_type CuK\a
_diffrn_radiation_wavelength 1.54178
_diffrn_reflns_av_R_equivalents 0.0252
_diffrn_reflns_av_unetI/netI 0.0141
_diffrn_reflns_Laue_measured_fraction_full 0.999
_diffrn_reflns_Laue_measured_fraction_max 0.984
_diffrn_reflns_limit_h_max 10
_diffrn_reflns_limit_h_min -9
_diffrn_reflns_limit_k_max 12
_diffrn_reflns_limit_k_min -12
_diffrn_reflns_limit_l_max 18
_diffrn_reflns_limit_l_min -18
_diffrn_reflns_number 30309
_diffrn_reflns_point_group_measured_fraction_full 0.999
_diffrn_reflns_point_group_measured_fraction_max 0.984
_diffrn_reflns_theta_full 67.679
_diffrn_reflns_theta_max 73.690
_diffrn_reflns_theta_min 4.445
_exptl_absorpt_coefficient_mu 1.005
_exptl_absorpt_correction_type none
_exptl_crystal_density_diffrn 1.492
_exptl_crystal_description block
_exptl_crystal_F_000 576
_exptl_crystal_size_max 0.21
_exptl_crystal_size_mid 0.19
_exptl_crystal_size_min 0.18
_refine_diff_density_max 0.339
_refine_diff_density_min -0.235
_refine_diff_density_rms 0.045
_refine_ls_extinction_method none
_refine_ls_goodness_of_fit_ref 1.028
_refine_ls_hydrogen_treatment constr
_refine_ls_matrix_type full
_refine_ls_number_parameters 367
_refine_ls_number_reflns 4881
_refine_ls_number_restraints 0
_refine_ls_restrained_S_all 1.028
_refine_ls_R_factor_all 0.0372
_refine_ls_R_factor_gt 0.0359
_refine_ls_shift/su_max 0.000
_refine_ls_shift/su_mean 0.000
_refine_ls_structure_factor_coef Fsqd
_refine_ls_weighting_details 'w=1/[\s^2^(Fo^2^)+(0.0550P)^2^+0.5093P] where P=(Fo^2^+2Fc^2^)/3'
_refine_ls_weighting_scheme calc
_refine_ls_wR_factor_gt 0.0997
_refine_ls_wR_factor_ref 0.1008
_reflns_Friedel_coverage 0.000
_reflns_number_gt 4666
_reflns_number_total 4881
_reflns_threshold_expression 'I > 2\s(I)'
_cod_data_source_file np7b01018_si_003.cif
_cod_data_source_block aa
_cod_database_code 1553333
_shelx_shelxl_version_number 2014/7
_shelx_space_group_comment
;
The symmetry employed for this shelxl refinement is uniquely defined
by the following loop, which should always be used as a source of
symmetry information in preference to the above space-group names.
They are only intended as comments.
;
_shelx_estimated_absorpt_t_max 0.840
_shelx_estimated_absorpt_t_min 0.817
_olex2_refinement_description
;
1. Fixed Uiso
 At 1.2 times of:
  All C(H) groups
 At 1.5 times of:
  All C(H,H,H) groups, All O(H) groups
2.a Ternary CH refined with riding coordinates:
 C26(H26), C32(H32), C34(H34), C35(H35)
2.b Aromatic/amide H refined with riding coordinates:
 C13(H13), C16(H16), C17(H17), C22(H22), C30(H30), C31(H31)
2.c Idealised Me refined as rotating group:
 C36(H36A,H36B,H36C), C38(H38A,H38B,H38C), C39(H39A,H39B,H39C), C40(H40A,H40B,
 H40C)
2.d Idealised tetrahedral OH refined as rotating group:
 O5(H5), O7(H7)
;
_olex2_submission_special_instructions 'No special instructions were received'

loop_
_space_group_symop_operation_xyz
'x, y, z'
'-x, -y, -z'

loop_
_atom_site_label
_atom_site_type_symbol
_atom_site_fract_x
_atom_site_fract_y
_atom_site_fract_z
_atom_site_U_iso_or_equiv
_atom_site_adp_type
_atom_site_occupancy
_atom_site_site_symmetry_order
_atom_site_calc_flag
_atom_site_refinement_flags_posn
O1 O 0.28952(11) 0.84083(8) 0.20001(6) 0.02130(19) Uani 1 1 d .
O2 O 0.01853(11) 0.84872(9) 0.19998(6) 0.0245(2) Uani 1 1 d .
O3 O 0.33346(13) 1.20198(9) 0.35833(6) 0.0312(2) Uani 1 1 d .
O4 O 0.45650(11) 0.99188(8) 0.34202(6) 0.0244(2) Uani 1 1 d .
O5 O -0.18882(11) 1.05436(10) 0.11451(7) 0.0292(2) Uani 1 1 d .
H5 H -0.1605 0.9845 0.1485 0.044 Uiso 1 1 calc GR
O6 O 0.05922(11) 1.37799(9) -0.06116(6) 0.0259(2) Uani 1 1 d .
O7 O 0.13055(14) 1.25936(9) 0.49606(7) 0.0330(2) Uani 1 1 d .
H7 H 0.1872 1.2758 0.4518 0.049 Uiso 1 1 calc GR
O8 O 0.01776(12) 0.90054(9) 0.69176(6) 0.0281(2) Uani 1 1 d .
O9 O 0.47076(12) 0.62497(10) 0.08901(6) 0.0296(2) Uani 1 1 d .
O10 O 0.58594(13) 0.44794(9) 0.18852(7) 0.0308(2) Uani 1 1 d .
O11 O 0.36390(13) 0.60706(9) 0.31696(7) 0.0326(2) Uani 1 1 d .
C12 C 0.11070(15) 1.02699(11) 0.11268(8) 0.0186(2) Uani 1 1 d .
C13 C 0.22954(15) 1.19671(12) 0.02369(8) 0.0202(2) Uani 1 1 d .
H13 H 0.3216 1.2312 0.0037 0.024 Uiso 1 1 calc R
C14 C 0.27621(16) 1.03449(12) 0.47045(8) 0.0221(3) Uani 1 1 d .
C15 C 0.25117(15) 1.07794(12) 0.08136(8) 0.0186(2) Uani 1 1 d .
C16 C 0.41392(15) 1.00103(12) 0.11199(8) 0.0196(2) Uani 1 1 d .
H16 H 0.5099 1.0301 0.0920 0.024 Uiso 1 1 calc R
C17 C 0.07869(16) 1.07613(13) 0.59331(8) 0.0245(3) Uani 1 1 d .
H17 H 0.0014 1.1351 0.6248 0.029 Uiso 1 1 calc R
C18 C 0.30872(15) 0.89563(12) 0.49991(8) 0.0219(3) Uani 1 1 d .
C19 C 0.06750(16) 1.26383(12) -0.00396(8) 0.0207(2) Uani 1 1 d .
C20 C -0.05122(15) 1.09820(12) 0.08460(8) 0.0208(2) Uani 1 1 d .
O21 O 0.54562(16) 0.46145(10) 0.40977(7) 0.0422(3) Uani 1 1 d .
C22 C 0.22852(16) 0.84689(12) 0.57585(8) 0.0233(3) Uani 1 1 d .
H22 H 0.2529 0.7555 0.5963 0.028 Uiso 1 1 calc R
C23 C 0.49076(16) 0.85546(12) 0.37167(8) 0.0221(3) Uani 1 1 d .
C24 C 0.11134(16) 0.93754(13) 0.62039(8) 0.0233(3) Uani 1 1 d .
C25 C 0.35317(16) 1.08378(12) 0.38943(8) 0.0238(3) Uani 1 1 d .
C26 C 0.59044(15) 0.80733(12) 0.20633(8) 0.0209(2) Uani 1 1 d .
H26 H 0.6808 0.8473 0.1789 0.025 Uiso 1 1 calc R
C27 C 0.55346(15) 0.57780(13) 0.15416(8) 0.0229(3) Uani 1 1 d .
C28 C 0.42793(15) 0.88851(12) 0.16872(8) 0.0194(2) Uani 1 1 d .
C29 C 0.16166(16) 1.12461(12) 0.51976(9) 0.0242(3) Uani 1 1 d .
C30 C -0.07309(15) 1.21569(12) 0.02586(8) 0.0221(3) Uani 1 1 d .
H30 H -0.1798 1.2616 0.0067 0.026 Uiso 1 1 calc R
C31 C 0.42454(16) 0.80681(12) 0.44742(8) 0.0229(3) Uani 1 1 d .
H31 H 0.4533 0.7150 0.4665 0.027 Uiso 1 1 calc R
C32 C 0.64449(17) 0.62634(13) 0.31025(8) 0.0261(3) Uani 1 1 d .
H32 H 0.7566 0.5802 0.3322 0.031 Uiso 1 1 calc R
C33 C 0.13159(15) 0.90387(12) 0.17210(8) 0.0195(2) Uani 1 1 d .
C34 C 0.61651(16) 0.78171(12) 0.31056(8) 0.0227(3) Uani 1 1 d .
H34 H 0.7254 0.8000 0.3219 0.027 Uiso 1 1 calc R
C35 C 0.64603(15) 0.65201(12) 0.20618(8) 0.0226(3) Uani 1 1 d .
H35 H 0.7638 0.6312 0.1863 0.027 Uiso 1 1 calc R
C36 C -0.10184(17) 1.44788(13) -0.09601(10) 0.0297(3) Uani 1 1 d .
H36A H -0.0903 1.5263 -0.1352 0.045 Uiso 1 1 calc GR
H36B H -0.1772 1.4743 -0.0477 0.045 Uiso 1 1 calc GR
H36C H -0.1459 1.3898 -0.1285 0.045 Uiso 1 1 calc GR
C37 C 0.51521(19) 0.55495(13) 0.35177(9) 0.0294(3) Uani 1 1 d .
C38 C 0.04389(19) 0.76025(14) 0.72299(9) 0.0310(3) Uani 1 1 d .
H38A H 0.0257 0.7126 0.6751 0.046 Uiso 1 1 calc GR
H38B H -0.0334 0.7474 0.7711 0.046 Uiso 1 1 calc GR
H38C H 0.1569 0.7267 0.7437 0.046 Uiso 1 1 calc GR
C39 C 0.5078(2) 0.35897(14) 0.14741(11) 0.0357(3) Uani 1 1 d .
H39A H 0.5066 0.3829 0.0839 0.054 Uiso 1 1 calc GR
H39B H 0.3947 0.3671 0.1696 0.054 Uiso 1 1 calc GR
H39C H 0.5703 0.2679 0.1614 0.054 Uiso 1 1 calc GR
C40 C 0.2278(2) 0.55019(17) 0.35572(13) 0.0466(4) Uani 1 1 d .
H40A H 0.1238 0.5999 0.3291 0.070 Uiso 1 1 calc GR
H40B H 0.2218 0.5550 0.4188 0.070 Uiso 1 1 calc GR
H40C H 0.2473 0.4580 0.3450 0.070 Uiso 1 1 calc GR

loop_
_atom_site_aniso_label
_atom_site_aniso_U_11
_atom_site_aniso_U_22
_atom_site_aniso_U_33
_atom_site_aniso_U_23
_atom_site_aniso_U_13
_atom_site_aniso_U_12
O1 0.0187(4) 0.0210(4) 0.0237(4) 0.0020(3) 0.0006(3) -0.0062(3)
O2 0.0221(4) 0.0241(4) 0.0291(5) 0.0001(4) 0.0029(4) -0.0110(3)
O3 0.0397(6) 0.0202(4) 0.0326(5) 0.0010(4) -0.0001(4) -0.0071(4)
O4 0.0296(5) 0.0200(4) 0.0235(4) -0.0004(3) -0.0018(4) -0.0066(3)
O5 0.0182(4) 0.0305(5) 0.0389(5) 0.0043(4) -0.0002(4) -0.0102(4)
O6 0.0234(5) 0.0221(4) 0.0295(5) 0.0052(4) -0.0016(4) -0.0040(3)
O7 0.0427(6) 0.0189(4) 0.0350(5) -0.0017(4) 0.0018(4) -0.0038(4)
O8 0.0323(5) 0.0255(5) 0.0253(5) -0.0018(4) 0.0029(4) -0.0057(4)
O9 0.0319(5) 0.0311(5) 0.0256(5) -0.0013(4) -0.0061(4) -0.0069(4)
O10 0.0359(5) 0.0211(4) 0.0340(5) -0.0047(4) -0.0089(4) -0.0014(4)
O11 0.0354(5) 0.0242(5) 0.0366(5) 0.0032(4) 0.0040(4) -0.0083(4)
C12 0.0196(6) 0.0192(5) 0.0184(5) -0.0041(4) 0.0002(4) -0.0066(4)
C13 0.0190(6) 0.0215(6) 0.0214(6) -0.0021(5) 0.0020(4) -0.0078(5)
C14 0.0237(6) 0.0216(6) 0.0220(6) -0.0021(5) -0.0066(5) -0.0064(5)
C15 0.0195(6) 0.0199(5) 0.0179(5) -0.0051(4) 0.0007(4) -0.0061(4)
C16 0.0177(6) 0.0222(6) 0.0204(6) -0.0025(4) 0.0007(4) -0.0078(4)
C17 0.0252(6) 0.0240(6) 0.0244(6) -0.0060(5) -0.0041(5) -0.0034(5)
C18 0.0230(6) 0.0214(6) 0.0215(6) -0.0022(5) -0.0077(5) -0.0048(5)
C19 0.0244(6) 0.0183(5) 0.0193(5) -0.0023(4) -0.0002(5) -0.0052(5)
C20 0.0186(6) 0.0230(6) 0.0229(6) -0.0053(5) 0.0012(5) -0.0081(5)
O21 0.0667(8) 0.0251(5) 0.0285(5) 0.0056(4) 0.0010(5) -0.0030(5)
C22 0.0265(6) 0.0204(6) 0.0227(6) -0.0006(5) -0.0062(5) -0.0046(5)
C23 0.0245(6) 0.0196(6) 0.0225(6) -0.0018(4) -0.0069(5) -0.0051(5)
C24 0.0248(6) 0.0263(6) 0.0200(6) -0.0028(5) -0.0057(5) -0.0070(5)
C25 0.0263(6) 0.0213(6) 0.0247(6) -0.0030(5) -0.0063(5) -0.0059(5)
C26 0.0188(6) 0.0224(6) 0.0216(6) -0.0012(4) -0.0007(4) -0.0058(5)
C27 0.0201(6) 0.0242(6) 0.0226(6) -0.0040(5) 0.0034(5) -0.0017(5)
C28 0.0183(6) 0.0220(6) 0.0193(5) -0.0038(4) 0.0011(4) -0.0069(4)
C29 0.0275(6) 0.0195(6) 0.0260(6) -0.0028(5) -0.0082(5) -0.0049(5)
C30 0.0186(6) 0.0232(6) 0.0241(6) -0.0035(5) -0.0021(5) -0.0035(5)
C31 0.0261(6) 0.0195(6) 0.0228(6) -0.0013(5) -0.0053(5) -0.0045(5)
C32 0.0284(7) 0.0238(6) 0.0229(6) -0.0013(5) -0.0054(5) 0.0008(5)
C33 0.0194(6) 0.0208(6) 0.0199(6) -0.0054(4) 0.0016(4) -0.0065(4)
C34 0.0222(6) 0.0239(6) 0.0221(6) -0.0012(5) -0.0052(5) -0.0055(5)
C35 0.0188(6) 0.0237(6) 0.0233(6) -0.0024(5) -0.0002(5) -0.0012(5)
C36 0.0281(7) 0.0237(6) 0.0341(7) 0.0043(5) -0.0068(5) -0.0028(5)
C37 0.0439(8) 0.0192(6) 0.0220(6) -0.0033(5) 0.0015(5) -0.0012(5)
C38 0.0382(8) 0.0274(7) 0.0266(6) 0.0008(5) -0.0005(6) -0.0082(6)
C39 0.0373(8) 0.0259(7) 0.0450(8) -0.0101(6) -0.0079(6) -0.0051(6)
C40 0.0500(10) 0.0341(8) 0.0575(10) -0.0021(7) 0.0171(8) -0.0187(7)

loop_
_atom_type_symbol
_atom_type_description
_atom_type_scat_dispersion_real
_atom_type_scat_dispersion_imag
_atom_type_scat_source
C C 0.0181 0.0091 'International Tables Vol C Tables 4.2.6.8 and 6.1.1.4'
H H 0.0000 0.0000 'International Tables Vol C Tables 4.2.6.8 and 6.1.1.4'
O O 0.0492 0.0322 'International Tables Vol C Tables 4.2.6.8 and 6.1.1.4'

loop_
_geom_angle_atom_site_label_1
_geom_angle_atom_site_label_2
_geom_angle_atom_site_label_3
_geom_angle
C33 O1 C28 121.55(9)
C25 O4 C23 121.47(10)
C20 O5 H5 109.5
C19 O6 C36 117.86(10)
C29 O7 H7 109.5
C24 O8 C38 117.76(10)
C27 O10 C39 117.71(10)
C37 O11 C40 116.60(12)
C15 C12 C33 120.70(11)
C20 C12 C15 119.19(11)
C20 C12 C33 120.11(11)
C15 C13 H13 120.4
C15 C13 C19 119.20(11)
C19 C13 H13 120.4
C18 C14 C25 120.54(12)
C18 C14 C29 119.02(12)
C29 C14 C25 120.39(11)
C12 C15 C16 116.93(11)
C13 C15 C12 120.20(11)
C13 C15 C16 122.88(11)
C15 C16 H16 119.7
C28 C16 C15 120.62(11)
C28 C16 H16 119.7
C24 C17 H17 120.2
C29 C17 H17 120.2
C29 C17 C24 119.64(12)
C14 C18 C31 117.45(11)
C22 C18 C14 120.79(12)
C22 C18 C31 121.74(11)
O6 C19 C13 114.91(11)
O6 C19 C30 123.35(11)
C30 C19 C13 121.74(11)
O5 C20 C12 120.97(11)
O5 C20 C30 118.24(11)
C30 C20 C12 120.78(11)
C18 C22 H22 120.7
C24 C22 C18 118.67(11)
C24 C22 H22 120.7
O4 C23 C34 109.42(10)
C31 C23 O4 121.97(11)
C31 C23 C34 128.47(11)
O8 C24 C17 114.63(11)
O8 C24 C22 123.74(11)
C22 C24 C17 121.61(12)
O3 C25 O4 116.36(12)
O3 C25 C14 125.59(12)
O4 C25 C14 118.05(11)
C28 C26 H26 108.2
C28 C26 C34 120.27(10)
C28 C26 C35 122.61(10)
C34 C26 H26 108.2
C35 C26 H26 108.2
C35 C26 C34 87.29(9)
O9 C27 O10 125.00(12)
O9 C27 C35 125.70(12)
O10 C27 C35 109.18(10)
O1 C28 C26 114.35(10)
C16 C28 O1 121.94(11)
C16 C28 C26 123.67(11)
O7 C29 C14 121.33(12)
O7 C29 C17 118.51(12)
C17 C29 C14 120.16(11)
C19 C30 H30 120.6
C20 C30 C19 118.88(11)
C20 C30 H30 120.6
C18 C31 H31 119.8
C23 C31 C18 120.45(11)
C23 C31 H31 119.8
C34 C32 H32 110.5
C35 C32 H32 110.5
C35 C32 C34 87.73(9)
C37 C32 H32 110.5
C37 C32 C34 119.91(11)
C37 C32 C35 115.85(11)
O1 C33 C12 118.17(10)
O2 C33 O1 116.28(10)
O2 C33 C12 125.55(11)
C23 C34 C26 120.54(10)
C23 C34 C32 121.31(11)
C23 C34 H34 107.3
C26 C34 H34 107.3
C32 C34 C26 91.45(9)
C32 C34 H34 107.3
C26 C35 C32 92.34(9)
C26 C35 H35 107.3
C27 C35 C26 121.70(10)
C27 C35 C32 119.50(11)
C27 C35 H35 107.3
C32 C35 H35 107.3
O6 C36 H36A 109.5
O6 C36 H36B 109.5
O6 C36 H36C 109.5
H36A C36 H36B 109.5
H36A C36 H36C 109.5
H36B C36 H36C 109.5
O11 C37 C32 112.09(11)
O21 C37 O11 124.34(14)
O21 C37 C32 123.58(14)
O8 C38 H38A 109.5
O8 C38 H38B 109.5
O8 C38 H38C 109.5
H38A C38 H38B 109.5
H38A C38 H38C 109.5
H38B C38 H38C 109.5
O10 C39 H39A 109.5
O10 C39 H39B 109.5
O10 C39 H39C 109.5
H39A C39 H39B 109.5
H39A C39 H39C 109.5
H39B C39 H39C 109.5
O11 C40 H40A 109.5
O11 C40 H40B 109.5
O11 C40 H40C 109.5
H40A C40 H40B 109.5
H40A C40 H40C 109.5
H40B C40 H40C 109.5

loop_
_geom_bond_atom_site_label_1
_geom_bond_atom_site_label_2
_geom_bond_distance
O1 C28 1.3799(14)
O1 C33 1.3626(15)
O2 C33 1.2283(15)
O3 C25 1.2242(16)
O4 C23 1.3860(14)
O4 C25 1.3683(16)
O5 H5 0.8200
O5 C20 1.3489(15)
O6 C19 1.3575(14)
O6 C36 1.4333(15)
O7 H7 0.8200
O7 C29 1.3552(15)
O8 C24 1.3620(16)
O8 C38 1.4311(16)
O9 C27 1.2023(16)
O10 C27 1.3411(15)
O10 C39 1.4462(17)
O11 C37 1.3317(18)
O11 C40 1.4458(18)
C12 C15 1.4123(17)
C12 C20 1.4109(17)
C12 C33 1.4371(16)
C13 H13 0.9300
C13 C15 1.3883(16)
C13 C19 1.3995(17)
C14 C18 1.4092(17)
C14 C25 1.4411(18)
C14 C29 1.4165(18)
C15 C16 1.4436(16)
C16 H16 0.9300
C16 C28 1.3358(17)
C17 H17 0.9300
C17 C24 1.4000(18)
C17 C29 1.3773(19)
C18 C22 1.3933(18)
C18 C31 1.4425(18)
C19 C30 1.3928(18)
C20 C30 1.3867(17)
O21 C37 1.2037(17)
C22 H22 0.9300
C22 C24 1.3899(18)
C23 C31 1.3347(18)
C23 C34 1.4905(18)
C26 H26 0.9800
C26 C28 1.4889(16)
C26 C34 1.5787(16)
C26 C35 1.5587(16)
C27 C35 1.5020(17)
C30 H30 0.9300
C31 H31 0.9300
C32 H32 0.9800
C32 C34 1.5642(17)
C32 C35 1.5608(17)
C32 C37 1.498(2)
C34 H34 0.9800
C35 H35 0.9800
C36 H36A 0.9600
C36 H36B 0.9600
C36 H36C 0.9600
C38 H38A 0.9600
C38 H38B 0.9600
C38 H38C 0.9600
C39 H39A 0.9600
C39 H39B 0.9600
C39 H39C 0.9600
C40 H40A 0.9600
C40 H40B 0.9600
C40 H40C 0.9600
